data_7019358
loop_
_publ_author_name
'Alhanash, Fatma B.'
'Barnes, Nicholas A.'
'Godfrey, Stephen M.'
'Hurst, Paul A.'
'Hutchinson, Adrian'
'Khan, Rana Z.'
'Pritchard, Robin G.'

_publ_section_title
;
 Structural isomerism in tris-tolyl halo-phosphonium and halo-arsonium
 tri-halides, [(CH(3)C(6)H(4))(3)EX][X(3)], (E = P, As; X = Br, I).
;
_journal_issue 25
_journal_name_full 'Dalton transactions (Cambridge, England : 2003)'
_journal_page_first 7708
_journal_page_last 7728
_journal_paper_doi 10.1039/c2dt30235g
_journal_volume 41
_journal_year 2012
_chemical_absolute_configuration ad
_chemical_compound_source 'synthesis as described'
_chemical_formula_moiety 'C21 H21 Br4 P1'
_chemical_formula_sum 'C21 H21 Br4 P'
_chemical_formula_weight 623.78
_chemical_name_systematic
;
?
;
_space_group_IT_number 19
_symmetry_cell_setting orthorhombic
_symmetry_Int_Tables_number 19
_symmetry_space_group_name_Hall 'P 2ac 2ab'
_symmetry_space_group_name_H-M 'P 21 21 21'
_atom_sites_solution_hydrogens geom
_atom_sites_solution_primary direct
_atom_sites_solution_secondary difmap
_audit_conform_dict_location ftp://ftp.iucr.org/pub/cif_core.dic
_audit_conform_dict_name cif_core.dic
_audit_conform_dict_version 2.4
_audit_creation_date 2010-07-06T14:01:37-00:00
_audit_creation_method 'WinGX routine CIF_UPDATE'
_cell_angle_alpha 90
_cell_angle_beta 90
_cell_angle_gamma 90
_cell_formula_units_Z 4
_cell_length_a 10.1330(3)
_cell_length_b 13.4817(5)
_cell_length_c 16.1088(6)
_cell_measurement_reflns_used 2775
_cell_measurement_temperature 100(2)
_cell_measurement_theta_max 27.485
_cell_measurement_theta_min 0.998
_cell_measurement_wavelength 0.71073
_cell_volume 2200.62(13)
_computing_cell_refinement 'HKL Scalepack (Otwinowski & Minor 1997)'
_computing_data_collection 'Collect (Nonius BV, 1997-2000)'
_computing_data_reduction 'HKL Denzo and Scalepack (Otwinowski & Minor 1997)'
_computing_molecular_graphics 'Ortep-3 for Windows (Farrugia, 1997)'
_computing_publication_material 'WinGX publication routines (Farrugia, 1999)'
_computing_structure_refinement 'SHELXL-97 (Sheldrick, 2008)'
_computing_structure_solution 'SIR92 (Giacovazzo et al, 1993)'
_diffrn_ambient_temperature 100(2)
_diffrn_detector 'CCD plate'
_diffrn_detector_area_resol_mean 9
_diffrn_measured_fraction_theta_full 0.996
_diffrn_measured_fraction_theta_max 0.996
_diffrn_measurement_device '95mm CCD camera on \k-goniostat'
_diffrn_measurement_device_type KappaCCD
_diffrn_measurement_method 'CCD rotation images, thick slices'
_diffrn_orient_matrix_type 'by Nonius Collect from scalepack cell'
_diffrn_orient_matrix_UB_11 -0.258378E-1
_diffrn_orient_matrix_UB_12 -0.29484E-1
_diffrn_orient_matrix_UB_13 0.545951E-1
_diffrn_orient_matrix_UB_21 0.951929E-1
_diffrn_orient_matrix_UB_22 -0.57576E-2
_diffrn_orient_matrix_UB_23 0.156482E-1
_diffrn_orient_matrix_UB_31 -0.31512E-2
_diffrn_orient_matrix_UB_32 0.67819E-1
_diffrn_orient_matrix_UB_33 0.250634E-1
_diffrn_radiation_monochromator graphite
_diffrn_radiation_probe x-ray
_diffrn_radiation_type MoK\a
_diffrn_radiation_wavelength 0.71073
_diffrn_reflns_av_R_equivalents 0.0950
_diffrn_reflns_av_unetI/netI 0.0723
_diffrn_reflns_limit_h_max 13
_diffrn_reflns_limit_h_min -13
_diffrn_reflns_limit_k_max 17
_diffrn_reflns_limit_k_min -17
_diffrn_reflns_limit_l_max 20
_diffrn_reflns_limit_l_min -20
_diffrn_reflns_number 44427
_diffrn_reflns_reduction_process
;
Scaled and merged with SORTAV
R.H. Blessing, (1987) Cryst. Rev. 1, 3-58
R.H. Blessing, (1989) J. Appl. Cryst. 22, 396-397
;
_diffrn_reflns_theta_full 27.48
_diffrn_reflns_theta_max 27.48
_diffrn_reflns_theta_min 2.95
_diffrn_source 'Enraf Nonius FR590'
_exptl_absorpt_coefficient_mu 7.391
_exptl_absorpt_correction_T_max 0.5252
_exptl_absorpt_correction_T_min 0.3496
_exptl_absorpt_correction_type multi-scan
_exptl_absorpt_process_details
;
R.H. Blessing, Acta Cryst. (1995), A51, 33-38
;
_exptl_crystal_colour orange
_exptl_crystal_density_diffrn 1.883
_exptl_crystal_density_method 'not measured'
_exptl_crystal_description plate
_exptl_crystal_F_000 1208
_exptl_crystal_size_max 0.18
_exptl_crystal_size_mid 0.18
_exptl_crystal_size_min 0.1
_refine_diff_density_max 1.198
_refine_diff_density_min -1.059
_refine_diff_density_rms 0.185
_refine_ls_abs_structure_details 'Flack H D (1983), Acta Cryst. A39, 876-881'
_refine_ls_abs_structure_Flack 0.05(2)
_refine_ls_extinction_method none
_refine_ls_goodness_of_fit_ref 1.07
_refine_ls_hydrogen_treatment constr
_refine_ls_matrix_type full
_refine_ls_number_parameters 238
_refine_ls_number_reflns 4999
_refine_ls_number_restraints 0
_refine_ls_restrained_S_all 1.07
_refine_ls_R_factor_all 0.0906
_refine_ls_R_factor_gt 0.0625
_refine_ls_shift/su_max 0.001
_refine_ls_shift/su_mean 0
_refine_ls_structure_factor_coef Fsqd
_refine_ls_weighting_details 'calc w=1/[\s^2^(Fo^2^)+(0.0412P)^2^+23.5781P] where P=(Fo^2^+2Fc^2^)/3'
_refine_ls_weighting_scheme calc
_refine_ls_wR_factor_gt 0.1243
_refine_ls_wR_factor_ref 0.1406
_reflns_number_gt 4030
_reflns_number_total 4999
_reflns_threshold_expression >2\s(I)
_cod_data_source_file c2dt30235g.txt
_cod_data_source_block rob7
_cod_database_code 7019358

loop_
_symmetry_equiv_pos_as_xyz
'x, y, z'
'-x+1/2, -y, z+1/2'
'x+1/2, -y+1/2, -z'
'-x, y+1/2, -z+1/2'

loop_
_atom_site_label
_atom_site_type_symbol
_atom_site_fract_x
_atom_site_fract_y
_atom_site_fract_z
_atom_site_U_iso_or_equiv
_atom_site_adp_type
_atom_site_occupancy
_atom_site_symmetry_multiplicity
_atom_site_calc_flag
_atom_site_refinement_flags
C1 C 0.7913(9) 0.6620(8) 0.6413(6) 0.022(2) Uani 1 1 d .
C2 C 0.8449(9) 0.7546(8) 0.6213(6) 0.026(2) Uani 1 1 d .
C3 C 0.7740(11) 0.8175(8) 0.5705(7) 0.030(2) Uani 1 1 d .
H3 H 0.8107 0.88 0.5559 0.036 Uiso 1 1 calc R
C4 C 0.6507(11) 0.7918(9) 0.5401(7) 0.032(2) Uani 1 1 d .
H4 H 0.6048 0.8359 0.5043 0.039 Uiso 1 1 calc R
C5 C 0.5946(11) 0.7025(9) 0.5618(7) 0.033(2) Uani 1 1 d .
H5 H 0.5096 0.6851 0.5416 0.04 Uiso 1 1 calc R
C6 C 0.6624(10) 0.6391(8) 0.6126(6) 0.027(2) Uani 1 1 d .
H6 H 0.6224 0.5784 0.629 0.033 Uiso 1 1 calc R
C7 C 0.9775(10) 0.7919(9) 0.6550(7) 0.033(3) Uani 1 1 d .
H7A H 1.0001 0.8549 0.6282 0.05 Uiso 1 1 calc R
H7B H 1.0463 0.7428 0.6431 0.05 Uiso 1 1 calc R
H7C H 0.9708 0.8017 0.7151 0.05 Uiso 1 1 calc R
C8 C 0.7739(8) 0.4682(7) 0.7333(6) 0.024(2) Uani 1 1 d .
C9 C 0.7364(10) 0.3992(8) 0.6712(7) 0.027(2) Uani 1 1 d .
C10 C 0.6745(10) 0.3117(10) 0.7006(9) 0.041(3) Uani 1 1 d .
H10 H 0.6512 0.262 0.6615 0.05 Uiso 1 1 calc R
C11 C 0.6467(11) 0.2955(9) 0.7823(8) 0.036(3) Uani 1 1 d .
H11 H 0.6041 0.2359 0.7988 0.043 Uiso 1 1 calc R
C12 C 0.6804(10) 0.3658(8) 0.8414(7) 0.028(2) Uani 1 1 d .
H12 H 0.6605 0.3544 0.8983 0.033 Uiso 1 1 calc R
C13 C 0.7429(9) 0.4519(8) 0.8179(6) 0.026(2) Uani 1 1 d .
H13 H 0.7652 0.5004 0.8583 0.031 Uiso 1 1 calc R
C14 C 0.7591(11) 0.4131(9) 0.5801(7) 0.038(3) Uani 1 1 d .
H14A H 0.818 0.4698 0.5713 0.057 Uiso 1 1 calc R
H14B H 0.6746 0.4255 0.5524 0.057 Uiso 1 1 calc R
H14C H 0.7996 0.3532 0.557 0.057 Uiso 1 1 calc R
C15 C 0.9126(9) 0.6383(7) 0.8073(6) 0.021(2) Uani 1 1 d .
C16 C 0.8253(9) 0.7039(7) 0.8459(6) 0.022(2) Uani 1 1 d .
C17 C 0.8666(11) 0.7480(8) 0.9202(7) 0.031(2) Uani 1 1 d .
H17 H 0.8101 0.7938 0.9474 0.038 Uiso 1 1 calc R
C18 C 0.9872(10) 0.7262(8) 0.9542(6) 0.028(2) Uani 1 1 d .
H18 H 1.0124 0.7569 1.0048 0.033 Uiso 1 1 calc R
C19 C 1.0732(10) 0.6601(8) 0.9160(7) 0.033(2) Uani 1 1 d .
H19 H 1.1562 0.6443 0.9401 0.04 Uiso 1 1 calc R
C20 C 1.0336(10) 0.6175(8) 0.8410(7) 0.028(2) Uani 1 1 d .
H20 H 1.0916 0.5735 0.8129 0.034 Uiso 1 1 calc R
C21 C 0.6865(9) 0.7264(8) 0.8148(7) 0.026(2) Uani 1 1 d .
H21A H 0.6441 0.6647 0.7967 0.04 Uiso 1 1 calc R
H21B H 0.6914 0.7726 0.7679 0.04 Uiso 1 1 calc R
H21C H 0.6348 0.7564 0.8596 0.04 Uiso 1 1 calc R
Br1 Br 1.05023(9) 0.52696(8) 0.65354(6) 0.0283(2) Uani 1 1 d .
Br2 Br 1.36448(9) 0.48563(8) 0.60312(6) 0.0301(2) Uani 1 1 d .
Br3 Br 1.39415(8) 0.51569(7) 0.76225(5) 0.01927(19) Uani 1 1 d .
Br4 Br 1.42767(11) 0.55163(8) 0.91672(7) 0.0335(3) Uani 1 1 d .
P1 P 0.8677(2) 0.57777(19) 0.71124(15) 0.0232(5) Uani 1 1 d .

loop_
_atom_site_aniso_label
_atom_site_aniso_U_11
_atom_site_aniso_U_22
_atom_site_aniso_U_33
_atom_site_aniso_U_23
_atom_site_aniso_U_13
_atom_site_aniso_U_12
C1 0.022(5) 0.025(5) 0.021(5) -0.008(4) 0.001(4) 0.003(4)
C2 0.017(5) 0.029(6) 0.033(6) -0.004(4) 0.002(4) 0.000(4)
C3 0.036(6) 0.019(5) 0.034(6) 0.002(5) 0.011(5) 0.000(4)
C4 0.033(6) 0.032(6) 0.032(6) 0.007(5) -0.011(5) 0.008(5)
C5 0.027(6) 0.041(6) 0.031(6) -0.003(5) -0.001(5) 0.000(5)
C6 0.024(5) 0.028(6) 0.029(5) 0.000(4) 0.001(4) 0.000(4)
C7 0.027(6) 0.041(7) 0.032(6) -0.002(5) -0.002(5) -0.018(5)
C8 0.019(4) 0.017(5) 0.036(5) -0.006(4) 0.009(4) -0.005(4)
C9 0.023(5) 0.018(5) 0.039(6) -0.010(4) 0.005(4) 0.002(4)
C10 0.020(5) 0.042(7) 0.063(8) -0.022(6) -0.005(5) 0.006(5)
C11 0.023(5) 0.027(6) 0.057(8) 0.007(5) 0.002(5) -0.005(4)
C12 0.027(5) 0.022(5) 0.034(6) 0.006(5) 0.003(5) 0.004(4)
C13 0.021(5) 0.031(6) 0.027(5) -0.003(5) -0.002(4) 0.002(4)
C14 0.034(6) 0.033(6) 0.047(7) -0.017(6) 0.000(5) 0.001(5)
C15 0.014(4) 0.026(5) 0.024(5) 0.007(4) -0.001(4) -0.005(4)
C16 0.020(5) 0.021(5) 0.025(5) 0.001(4) -0.002(4) 0.005(4)
C17 0.031(5) 0.029(6) 0.034(6) 0.002(5) 0.002(5) -0.002(4)
C18 0.034(6) 0.028(6) 0.022(5) -0.001(4) -0.006(4) -0.002(4)
C19 0.019(5) 0.042(6) 0.039(6) -0.001(5) -0.006(5) -0.001(4)
C20 0.022(5) 0.031(6) 0.031(5) 0.012(5) 0.003(4) 0.002(4)
C21 0.014(5) 0.035(6) 0.031(5) -0.005(5) 0.002(4) 0.004(4)
Br1 0.0202(4) 0.0359(6) 0.0289(5) -0.0038(5) 0.0019(4) 0.0033(4)
Br2 0.0240(4) 0.0348(6) 0.0314(5) -0.0005(5) 0.0006(4) -0.0004(4)
Br3 0.0149(4) 0.0199(4) 0.0230(4) -0.0007(4) -0.0006(3) 0.0011(3)
Br4 0.0349(6) 0.0312(6) 0.0346(6) -0.0029(5) 0.0017(5) 0.0011(4)
P1 0.0185(11) 0.0264(13) 0.0245(12) -0.0023(10) 0.0002(10) 0.0004(10)

loop_
_atom_type_symbol
_atom_type_description
_atom_type_scat_dispersion_real
_atom_type_scat_dispersion_imag
_atom_type_scat_source
C C 0.003 0.002 'International Tables Vol C Tables 4.2.6.8 and 6.1.1.4'
H H 0 0 'International Tables Vol C Tables 4.2.6.8 and 6.1.1.4'
Br Br -0.29 2.46 'International Tables Vol C Tables 4.2.6.8 and 6.1.1.4'
P P 0.102 0.094 'International Tables Vol C Tables 4.2.6.8 and 6.1.1.4'

loop_
_geom_angle_atom_site_label_1
_geom_angle_atom_site_label_2
_geom_angle_atom_site_label_3
_geom_angle
C2 C1 C6 118.5(10)
C2 C1 P1 123.1(8)
C6 C1 P1 117.9(8)
C3 C2 C1 118.9(9)
C3 C2 C7 117.7(10)
C1 C2 C7 123.4(10)
C2 C3 C4 121.7(10)
C2 C3 H3 119.2
C4 C3 H3 119.2
C5 C4 C3 120.1(10)
C5 C4 H4 120
C3 C4 H4 120
C6 C5 C4 119.4(10)
C6 C5 H5 120.3
C4 C5 H5 120.3
C5 C6 C1 121.3(10)
C5 C6 H6 119.3
C1 C6 H6 119.3
C2 C7 H7A 109.5
C2 C7 H7B 109.5
H7A C7 H7B 109.5
C2 C7 H7C 109.5
H7A C7 H7C 109.5
H7B C7 H7C 109.5
C13 C8 C9 121.2(9)
C13 C8 P1 115.9(7)
C9 C8 P1 122.8(8)
C10 C9 C8 115.3(10)
C10 C9 C14 120.0(10)
C8 C9 C14 124.7(10)
C11 C10 C9 123.2(11)
C11 C10 H10 118.4
C9 C10 H10 118.4
C10 C11 C12 120.2(11)
C10 C11 H11 119.9
C12 C11 H11 119.9
C13 C12 C11 120.1(10)
C13 C12 H12 120
C11 C12 H12 120
C12 C13 C8 119.9(10)
C12 C13 H13 120.1
C8 C13 H13 120.1
C9 C14 H14A 109.5
C9 C14 H14B 109.5
H14A C14 H14B 109.5
C9 C14 H14C 109.5
H14A C14 H14C 109.5
H14B C14 H14C 109.5
C20 C15 C16 121.3(9)
C20 C15 P1 118.2(8)
C16 C15 P1 120.5(7)
C15 C16 C17 117.4(9)
C15 C16 C21 124.4(9)
C17 C16 C21 118.2(9)
C18 C17 C16 121.2(10)
C18 C17 H17 119.4
C16 C17 H17 119.4
C17 C18 C19 121.2(10)
C17 C18 H18 119.4
C19 C18 H18 119.4
C18 C19 C20 117.8(9)
C18 C19 H19 121.1
C20 C19 H19 121.1
C15 C20 C19 121.1(10)
C15 C20 H20 119.4
C19 C20 H20 119.4
C16 C21 H21A 109.5
C16 C21 H21B 109.5
H21A C21 H21B 109.5
C16 C21 H21C 109.5
H21A C21 H21C 109.5
H21B C21 H21C 109.5
Br4 Br3 Br2 177.74(5)
C1 P1 C8 114.9(5)
C1 P1 C15 111.4(5)
C8 P1 C15 109.6(4)
C1 P1 Br1 107.5(3)
C8 P1 Br1 106.0(3)
C15 P1 Br1 107.0(3)

loop_
_geom_bond_atom_site_label_1
_geom_bond_atom_site_label_2
_geom_bond_distance
C1 C2 1.399(14)
C1 C6 1.419(14)
C1 P1 1.778(10)
C2 C3 1.381(15)
C2 C7 1.534(13)
C3 C4 1.386(16)
C3 H3 0.95
C4 C5 1.377(16)
C4 H4 0.95
C5 C6 1.369(15)
C5 H5 0.95
C6 H6 0.95
C7 H7A 0.98
C7 H7B 0.98
C7 H7C 0.98
C8 C13 1.415(14)
C8 C9 1.418(14)
C8 P1 1.792(9)
C9 C10 1.418(17)
C9 C14 1.497(16)
C10 C11 1.364(18)
C10 H10 0.95
C11 C12 1.386(16)
C11 H11 0.95
C12 C13 1.376(15)
C12 H12 0.95
C13 H13 0.95
C14 H14A 0.98
C14 H14B 0.98
C14 H14C 0.98
C15 C20 1.370(13)
C15 C16 1.397(13)
C15 P1 1.807(10)
C16 C17 1.400(15)
C16 C21 1.524(13)
C17 C18 1.370(15)
C17 H17 0.95
C18 C19 1.391(15)
C18 H18 0.95
C19 C20 1.395(15)
C19 H19 0.95
C20 H20 0.95
C21 H21A 0.98
C21 H21B 0.98
C21 H21C 0.98
Br1 P1 2.180(3)
Br2 Br3 2.6126(13)
Br3 Br4 2.5576(13)
